data_2222348
loop_
_publ_author_name
'Khoshtarkib, Zeinab'
'Ebadi, Amin'
'Ahmadi, Roya'
'Alizadeh, Robabeh'

_publ_section_title
;
 5,5'-Dimethyl-2,2'-bipyridine
;
_journal_coeditor_code HK2693
_journal_issue 7
_journal_name_full 'Acta Crystallographica Section E'
_journal_page_first o1586
_journal_paper_doi 10.1107/S1600536809019151
_journal_volume 65
_journal_year 2009
_chemical_formula_iupac 'C12 H12 N2'
_chemical_formula_moiety 'C12 H12 N2'
_chemical_formula_sum 'C12 H12 N2'
_chemical_formula_weight 184.24
_chemical_name_systematic
;
5,5'-Dimethyl-2,2'-bipyridine
;
_space_group_IT_number 2
_symmetry_cell_setting triclinic
_symmetry_space_group_name_Hall '-P 1'
_symmetry_space_group_name_H-M 'P -1'
_atom_sites_solution_hydrogens geom
_atom_sites_solution_primary direct
_atom_sites_solution_secondary difmap
_audit_creation_method SHELXL-97
_cell_angle_alpha 96.04(5)
_cell_angle_beta 91.16(4)
_cell_angle_gamma 105.03(5)
_cell_formula_units_Z 2
_cell_length_a 6.409(4)
_cell_length_b 7.312(5)
_cell_length_c 11.533(8)
_cell_measurement_reflns_used 1133
_cell_measurement_temperature 298(2)
_cell_measurement_theta_max 29.28
_cell_measurement_theta_min 1.78
_cell_volume 518.4(6)
_computing_cell_refinement 'SAINT (Bruker, 1998)'
_computing_data_collection 'SMART (Bruker, 1998)'
_computing_data_reduction 'SAINT (Bruker, 1998)'
_computing_molecular_graphics 'ORTEP-3 for Windows (Farrugia, 1997)'
_computing_publication_material 'WinGX (Farrugia, 1999)'
_computing_structure_refinement 'SHELXTL (Sheldrick, 2008)'
_computing_structure_solution 'SHELXTL (Sheldrick, 2008)'
_diffrn_ambient_temperature 298(2)
_diffrn_measured_fraction_theta_full 0.985
_diffrn_measured_fraction_theta_max 0.985
_diffrn_measurement_device_type 'Bruker SMART CCD area-detector'
_diffrn_measurement_method '\f and \w'
_diffrn_radiation_monochromator graphite
_diffrn_radiation_source 'fine-focus sealed tube'
_diffrn_radiation_type MoK\a
_diffrn_radiation_wavelength 0.71073
_diffrn_reflns_av_R_equivalents 0.0820
_diffrn_reflns_av_sigmaI/netI 0.0532
_diffrn_reflns_limit_h_max 8
_diffrn_reflns_limit_h_min -8
_diffrn_reflns_limit_k_max 10
_diffrn_reflns_limit_k_min -10
_diffrn_reflns_limit_l_max 15
_diffrn_reflns_limit_l_min -15
_diffrn_reflns_number 6191
_diffrn_reflns_theta_full 29.28
_diffrn_reflns_theta_max 29.28
_diffrn_reflns_theta_min 1.78
_diffrn_standards_number 0
_exptl_absorpt_coefficient_mu 0.071
_exptl_absorpt_correction_type none
_exptl_crystal_colour colorless
_exptl_crystal_density_diffrn 1.180
_exptl_crystal_density_method 'not measured'
_exptl_crystal_description prism
_exptl_crystal_F_000 196
_exptl_crystal_size_max 0.50
_exptl_crystal_size_mid 0.41
_exptl_crystal_size_min 0.29
_refine_diff_density_max 0.274
_refine_diff_density_min -0.244
_refine_ls_extinction_method none
_refine_ls_goodness_of_fit_ref 1.075
_refine_ls_hydrogen_treatment constr
_refine_ls_matrix_type full
_refine_ls_number_parameters 129
_refine_ls_number_reflns 2739
_refine_ls_number_restraints 0
_refine_ls_restrained_S_all 1.075
_refine_ls_R_factor_all 0.0828
_refine_ls_R_factor_gt 0.0657
_refine_ls_shift/su_max 0.002
_refine_ls_shift/su_mean 0.001
_refine_ls_structure_factor_coef Fsqd
_refine_ls_weighting_details 'calc w=1/[\s^2^(Fo^2^)+(0.1057P)^2^+0.0566P] where P=(Fo^2^+2Fc^2^)/3'
_refine_ls_weighting_scheme calc
_refine_ls_wR_factor_gt 0.1906
_refine_ls_wR_factor_ref 0.2053
_reflns_number_gt 2067
_reflns_number_total 2739
_reflns_threshold_expression I>2\s(I)
_cod_data_source_file hk2693.cif
_cod_data_source_block I
_cod_database_code 2222348
_cod_database_fobs_code 2222348

loop_
_symmetry_equiv_pos_as_xyz
'x, y, z'
'-x, -y, -z'

loop_
_atom_site_type_symbol
_atom_site_label
_atom_site_fract_x
_atom_site_fract_y
_atom_site_fract_z
_atom_site_U_iso_or_equiv
_atom_site_adp_type
_atom_site_calc_flag
_atom_site_refinement_flags
_atom_site_occupancy
_atom_site_disorder_assembly
_atom_site_disorder_group
N N1 0.4778(2) 0.76393(19) 0.53822(13) 0.0604(4) Uani d . 1 . .
N N2 0.0741(2) 0.77876(19) 0.99037(14) 0.0656(4) Uani d . 1 . .
C C1 0.4223(2) 0.92544(19) 0.52837(12) 0.0486(3) Uani d . 1 . .
C C2 0.2280(2) 0.9529(2) 0.56860(14) 0.0579(4) Uani d . 1 . .
H H2 0.1916 1.0661 0.5601 0.069 Uiso calc R 1 . .
C C3 0.0896(3) 0.8105(3) 0.62124(16) 0.0655(4) Uani d . 1 . .
H H3 -0.0407 0.8276 0.6480 0.079 Uiso calc R 1 . .
C C4 0.1445(3) 0.6443(2) 0.63387(13) 0.0594(4) Uani d . 1 . .
C C5 0.0011(4) 0.4859(3) 0.69263(18) 0.0797(6) Uani d . 1 . .
H H5C 0.0475 0.3716 0.6761 0.096 Uiso calc R 1 . .
H H5B -0.1459 0.4638 0.6637 0.096 Uiso calc R 1 . .
H H5A 0.0105 0.5218 0.7755 0.096 Uiso calc R 1 . .
C C6 0.3403(3) 0.6293(2) 0.58998(16) 0.0641(4) Uani d . 1 . .
H H6 0.3793 0.5168 0.5971 0.077 Uiso calc R 1 . .
C C7 0.0828(2) 0.96057(19) 1.02576(12) 0.0513(4) Uani d . 1 . .
C C8 0.2406(3) 1.0695(2) 1.10747(14) 0.0632(4) Uani d . 1 . .
H H8 0.2442 1.1958 1.1315 0.076 Uiso calc R 1 . .
C C9 0.3905(3) 0.9892(3) 1.15227(15) 0.0679(5) Uani d . 1 . .
H H9 0.4973 1.0614 1.2066 0.082 Uiso calc R 1 . .
C C10 0.3838(3) 0.8018(2) 1.11714(14) 0.0600(4) Uani d . 1 . .
C C11 0.5426(3) 0.7065(3) 1.1636(2) 0.0793(5) Uani d . 1 . .
H H11C 0.5070 0.5755 1.1305 0.095 Uiso calc R 1 . .
H H11B 0.5374 0.7130 1.2470 0.095 Uiso calc R 1 . .
H H11A 0.6856 0.7699 1.1431 0.095 Uiso calc R 1 . .
C C12 0.2214(3) 0.7049(2) 1.03580(18) 0.0686(5) Uani d . 1 . .
H H12 0.2146 0.5782 1.0109 0.082 Uiso calc R 1 . .

loop_
_atom_site_aniso_label
_atom_site_aniso_U_11
_atom_site_aniso_U_22
_atom_site_aniso_U_33
_atom_site_aniso_U_12
_atom_site_aniso_U_13
_atom_site_aniso_U_23
N1 0.0614(8) 0.0537(7) 0.0719(8) 0.0235(6) 0.0113(6) 0.0111(6)
N2 0.0615(8) 0.0483(7) 0.0819(9) 0.0103(6) -0.0066(7) -0.0034(6)
C1 0.0470(7) 0.0513(7) 0.0491(7) 0.0170(6) -0.0020(5) 0.0031(5)
C2 0.0500(8) 0.0626(9) 0.0669(9) 0.0231(6) 0.0037(6) 0.0129(7)
C3 0.0508(8) 0.0790(11) 0.0696(9) 0.0200(8) 0.0091(7) 0.0131(8)
C4 0.0607(9) 0.0615(9) 0.0513(7) 0.0076(7) 0.0001(6) 0.0067(6)
C5 0.0809(13) 0.0784(12) 0.0723(11) 0.0034(10) 0.0095(9) 0.0176(9)
C6 0.0734(10) 0.0539(8) 0.0690(9) 0.0212(7) 0.0104(8) 0.0125(7)
C7 0.0527(7) 0.0454(7) 0.0523(7) 0.0062(6) 0.0075(6) 0.0052(5)
C8 0.0722(10) 0.0521(8) 0.0608(8) 0.0129(7) -0.0068(7) -0.0031(6)
C9 0.0727(10) 0.0664(10) 0.0595(9) 0.0131(8) -0.0108(7) 0.0003(7)
C10 0.0567(8) 0.0625(9) 0.0620(8) 0.0137(7) 0.0086(7) 0.0158(7)
C11 0.0705(11) 0.0809(13) 0.0911(13) 0.0247(10) -0.0004(10) 0.0194(10)
C12 0.0640(10) 0.0500(8) 0.0896(12) 0.0137(7) -0.0015(8) 0.0017(8)

loop_
_atom_type_symbol
_atom_type_description
_atom_type_scat_dispersion_real
_atom_type_scat_dispersion_imag
_atom_type_scat_source
C C 0.0033 0.0016 'International Tables Vol C Tables 4.2.6.8 and 6.1.1.4'
H H 0.0000 0.0000 'International Tables Vol C Tables 4.2.6.8 and 6.1.1.4'
N N 0.0061 0.0033 'International Tables Vol C Tables 4.2.6.8 and 6.1.1.4'
O O 0.0106 0.0060 'International Tables Vol C Tables 4.2.6.8 and 6.1.1.4'

loop_
_geom_angle_atom_site_label_1
_geom_angle_atom_site_label_2
_geom_angle_atom_site_label_3
_geom_angle_site_symmetry_1
_geom_angle_site_symmetry_3
_geom_angle
_geom_angle_publ_flag
N1 C1 C2 . . 121.57(15) ?
N1 C1 C1 . 2_676 116.75(16) ?
C2 C1 C1 . 2_676 121.68(16) ?
C3 C2 C1 . . 119.51(15) ?
C3 C2 H2 . . 120.2 ?
C1 C2 H2 . . 120.2 ?
C4 C3 C2 . . 119.99(16) ?
C4 C3 H3 . . 120.0 ?
C2 C3 H3 . . 120.0 ?
C3 C4 C6 . . 116.29(16) ?
C3 C4 C5 . . 122.09(17) ?
C6 C4 C5 . . 121.62(17) ?
C4 C5 H5C . . 109.5 ?
C4 C5 H5B . . 109.5 ?
H5C C5 H5B . . 109.5 ?
C4 C5 H5A . . 109.5 ?
H5C C5 H5A . . 109.5 ?
H5B C5 H5A . . 109.5 ?
N1 C6 C4 . . 125.26(16) ?
N1 C6 H6 . . 117.4 ?
C4 C6 H6 . . 117.4 ?
N2 C7 C8 . . 121.30(15) ?
N2 C7 C7 . 2_577 116.86(16) ?
C8 C7 C7 . 2_577 121.84(17) ?
C9 C8 C7 . . 119.40(16) ?
C9 C8 H8 . . 120.3 ?
C7 C8 H8 . . 120.3 ?
C8 C9 C10 . . 120.16(16) ?
C8 C9 H9 . . 119.9 ?
C10 C9 H9 . . 119.9 ?
C9 C10 C12 . . 116.32(17) ?
C9 C10 C11 . . 122.45(18) ?
C12 C10 C11 . . 121.22(17) ?
C10 C11 H11C . . 109.5 ?
C10 C11 H11B . . 109.5 ?
H11C C11 H11B . . 109.5 ?
C10 C11 H11A . . 109.5 ?
H11C C11 H11A . . 109.5 ?
H11B C11 H11A . . 109.5 ?
N2 C12 C10 . . 124.98(16) ?
N2 C12 H12 . . 117.5 ?
C10 C12 H12 . . 117.5 ?
C1 N1 C6 . . 117.36(15) ?
C12 N2 C7 . . 117.84(15) ?

loop_
_geom_bond_atom_site_label_1
_geom_bond_atom_site_label_2
_geom_bond_site_symmetry_2
_geom_bond_distance
_geom_bond_publ_flag
C1 N1 . 1.334(2) ?
C1 C2 . 1.393(2) ?
C1 C1 2_676 1.491(3) ?
C2 C3 . 1.384(3) ?
C2 H2 . 0.9300 ?
C3 C4 . 1.371(3) ?
C3 H3 . 0.9300 ?
C4 C6 . 1.389(3) ?
C4 C5 . 1.511(3) ?
C5 H5C . 0.9600 ?
C5 H5B . 0.9600 ?
C5 H5A . 0.9600 ?
C6 N1 . 1.340(2) ?
C6 H6 . 0.9300 ?
C7 N2 . 1.335(2) ?
C7 C8 . 1.389(2) ?
C7 C7 2_577 1.475(3) ?
C8 C9 . 1.368(3) ?
C8 H8 . 0.9300 ?
C9 C10 . 1.377(3) ?
C9 H9 . 0.9300 ?
C10 C12 . 1.380(3) ?
C10 C11 . 1.494(3) ?
C11 H11C . 0.9600 ?
C11 H11B . 0.9600 ?
C11 H11A . 0.9600 ?
C12 N2 . 1.327(2) ?
C12 H12 . 0.9300 ?

loop_
_geom_hbond_atom_site_label_D
_geom_hbond_atom_site_label_H
_geom_hbond_atom_site_label_A
_geom_hbond_site_symmetry_A
_geom_hbond_distance_DH
_geom_hbond_distance_HA
_geom_hbond_distance_DA
_geom_hbond_angle_DHA
C9 H9 Cg1 2_677 0.93 2.78 3.669(3) 160

loop_
_geom_torsion_atom_site_label_1
_geom_torsion_atom_site_label_2
_geom_torsion_atom_site_label_3
_geom_torsion_atom_site_label_4
_geom_torsion_site_symmetry_1
_geom_torsion_site_symmetry_2
_geom_torsion_site_symmetry_3
_geom_torsion_site_symmetry_4
_geom_torsion
_geom_torsion_publ_flag
N1 C1 C2 C3 . . . . 0.7(2) ?
C1 C1 C2 C3 2_676 . . . -179.66(16) ?
C1 C2 C3 C4 . . . . 0.3(3) ?
C2 C3 C4 C6 . . . . -0.9(3) ?
C2 C3 C4 C5 . . . . 178.87(16) ?
C3 C4 C6 N1 . . . . 0.7(3) ?
C5 C4 C6 N1 . . . . -179.06(16) ?
N2 C7 C8 C9 . . . . 0.2(3) ?
C7 C7 C8 C9 2_577 . . . -179.88(17) ?
C7 C8 C9 C10 . . . . -0.5(3) ?
C8 C9 C10 C12 . . . . 0.4(3) ?
C8 C9 C10 C11 . . . . -179.67(17) ?
C9 C10 C12 N2 . . . . -0.2(3) ?
C11 C10 C12 N2 . . . . 179.92(17) ?
C2 C1 N1 C6 . . . . -0.9(2) ?
C1 C1 N1 C6 2_676 . . . 179.44(15) ?
C4 C6 N1 C1 . . . . 0.2(3) ?
C10 C12 N2 C7 . . . . -0.1(3) ?
C8 C7 N2 C12 . . . . 0.0(3) ?
C7 C7 N2 C12 2_577 . . . -179.87(17) ?
